data_2224374
loop_
_publ_author_name
'Li, Meng-Jiao'
'Nie, Jing-Jing'
'Xu, Duan-Jun'

_publ_section_title Tetrakis(\m~2~-phenylacetato-\k^2^<i>O</i>:<i>O</i>')bis[(isoquinoline-\k<i>N</i>)copper(II)]
_journal_coeditor_code NG2685
_journal_issue 12
_journal_name_full 'Acta Crystallographica Section E'
_journal_page_first m1613
_journal_paper_doi 10.1107/S1600536809048697
_journal_volume 65
_journal_year 2009
_chemical_formula_iupac '[Cu2 (C8 H7 O2)4 (C9 H7 N)2]'
_chemical_formula_moiety 'C50 H42 Cu2 N2 O8'
_chemical_formula_sum 'C50 H42 Cu2 N2 O8'
_chemical_formula_weight 925.94
_chemical_name_systematic
;
Tetrakis(\m~2~-phenylacetato-\k^2^<i>O</i>:<i>O</i>')bis[(isoquinoline-
\k<i>N</i>)copper(II)]
;
_space_group_IT_number 2
_symmetry_cell_setting triclinic
_symmetry_space_group_name_Hall '-P 1'
_symmetry_space_group_name_H-M 'P -1'
_atom_sites_solution_hydrogens geom
_atom_sites_solution_primary direct
_atom_sites_solution_secondary difmap
_audit_creation_method SHELXL-97
_cell_angle_alpha 94.594(2)
_cell_angle_beta 90.178(2)
_cell_angle_gamma 104.803(4)
_cell_formula_units_Z 1
_cell_length_a 8.2425(15)
_cell_length_b 11.251(2)
_cell_length_c 12.121(2)
_cell_measurement_reflns_used 5268
_cell_measurement_temperature 294(2)
_cell_measurement_theta_max 25.0
_cell_measurement_theta_min 2.0
_cell_volume 1082.9(3)
_computing_cell_refinement 'PROCESS-AUTO (Rigaku, 1998)'
_computing_data_collection 'PROCESS-AUTO (Rigaku, 1998)'
_computing_data_reduction 'CrystalStructure (Rigaku/MSC, 2002)'
_computing_molecular_graphics 'ORTEP-3 for Windows (Farrugia, 1997)'
_computing_publication_material 'WinGX (Farrugia, 1999)'
_computing_structure_refinement 'SHELXL97 (Sheldrick, 2008)'
_computing_structure_solution 'SIR92 (Altomare <i>et al.</i>,  1993)'
_diffrn_ambient_temperature 294(2)
_diffrn_detector_area_resol_mean 10.0
_diffrn_measured_fraction_theta_full 0.982
_diffrn_measured_fraction_theta_max 0.982
_diffrn_measurement_device_type 'Rigaku R-AXIS RAPID IP'
_diffrn_measurement_method \w
_diffrn_radiation_monochromator graphite
_diffrn_radiation_source 'fine-focus sealed tube'
_diffrn_radiation_type MoK\a
_diffrn_radiation_wavelength 0.71073
_diffrn_reflns_av_R_equivalents 0.0252
_diffrn_reflns_av_sigmaI/netI 0.0279
_diffrn_reflns_limit_h_max 9
_diffrn_reflns_limit_h_min -9
_diffrn_reflns_limit_k_max 12
_diffrn_reflns_limit_k_min -13
_diffrn_reflns_limit_l_max 14
_diffrn_reflns_limit_l_min -14
_diffrn_reflns_number 11731
_diffrn_reflns_theta_full 25.20
_diffrn_reflns_theta_max 25.20
_diffrn_reflns_theta_min 1.69
_diffrn_standards_interval_count 0
_diffrn_standards_interval_time 0
_diffrn_standards_number 0
_exptl_absorpt_coefficient_mu 1.040
_exptl_absorpt_correction_T_max 0.920
_exptl_absorpt_correction_T_min 0.835
_exptl_absorpt_correction_type multi-scan
_exptl_absorpt_process_details '(ABSCOR; Higashi, 1995)'
_exptl_crystal_colour blue
_exptl_crystal_density_diffrn 1.420
_exptl_crystal_density_method 'not measured'
_exptl_crystal_description prism
_exptl_crystal_F_000 478
_exptl_crystal_size_max 0.26
_exptl_crystal_size_mid 0.22
_exptl_crystal_size_min 0.16
_refine_diff_density_max 0.285
_refine_diff_density_min -0.200
_refine_ls_extinction_method none
_refine_ls_goodness_of_fit_ref 1.092
_refine_ls_hydrogen_treatment constr
_refine_ls_matrix_type full
_refine_ls_number_parameters 280
_refine_ls_number_reflns 3837
_refine_ls_number_restraints 0
_refine_ls_restrained_S_all 1.092
_refine_ls_R_factor_all 0.0375
_refine_ls_R_factor_gt 0.0318
_refine_ls_shift/su_max 0.000
_refine_ls_shift/su_mean 0.000
_refine_ls_structure_factor_coef Fsqd
_refine_ls_weighting_details 'calc w=1/[\s^2^(Fo^2^)+(0.0476P)^2^+0.2372P] where P=(Fo^2^+2Fc^2^)/3'
_refine_ls_weighting_scheme calc
_refine_ls_wR_factor_gt 0.0851
_refine_ls_wR_factor_ref 0.0883
_reflns_number_gt 3409
_reflns_number_total 3837
_reflns_threshold_expression I>2\s(I)
_cod_data_source_file ng2685.cif
_cod_data_source_block I
_cod_database_code 2224374
_cod_database_fobs_code 2224374

loop_
_symmetry_equiv_pos_as_xyz
'x, y, z'
'-x, -y, -z'

loop_
_atom_site_type_symbol
_atom_site_label
_atom_site_fract_x
_atom_site_fract_y
_atom_site_fract_z
_atom_site_U_iso_or_equiv
_atom_site_adp_type
_atom_site_calc_flag
_atom_site_refinement_flags
_atom_site_occupancy
_atom_site_disorder_assembly
_atom_site_disorder_group
Cu Cu 0.44020(3) 0.49777(2) 0.39826(2) 0.03660(11) Uani d . 1 . .
N N1 0.3604(2) 0.47759(17) 0.22703(15) 0.0433(4) Uani d . 1 . .
O O1 0.3102(2) 0.32991(15) 0.42744(15) 0.0580(5) Uani d . 1 . .
O O2 0.4167(2) 0.33169(14) 0.59722(14) 0.0526(4) Uani d . 1 . .
O O3 0.6366(2) 0.43173(17) 0.36405(14) 0.0546(4) Uani d . 1 . .
O O4 0.7375(2) 0.43275(17) 0.53476(14) 0.0522(4) Uani d . 1 . .
C C1 0.3214(3) 0.2823(2) 0.5162(2) 0.0447(5) Uani d . 1 . .
C C2 0.2087(4) 0.1536(2) 0.5287(2) 0.0581(7) Uani d . 1 . .
H H2A 0.2451 0.1228 0.5945 0.070 Uiso calc R 1 . .
H H2B 0.0948 0.1603 0.5403 0.070 Uiso calc R 1 . .
C C3 0.2070(3) 0.0608(2) 0.4318(2) 0.0446(5) Uani d . 1 . .
C C4 0.1314(3) 0.0679(2) 0.3319(2) 0.0582(7) Uani d . 1 . .
H H4 0.0816 0.1321 0.3229 0.070 Uiso calc R 1 . .
C C5 0.1289(4) -0.0202(3) 0.2444(3) 0.0727(9) Uani d . 1 . .
H H5 0.0783 -0.0143 0.1771 0.087 Uiso calc R 1 . .
C C6 0.2001(5) -0.1151(3) 0.2565(3) 0.0766(9) Uani d . 1 . .
H H6 0.1963 -0.1746 0.1980 0.092 Uiso calc R 1 . .
C C7 0.2763(4) -0.1229(3) 0.3536(3) 0.0795(9) Uani d . 1 . .
H H7 0.3270 -0.1868 0.3615 0.095 Uiso calc R 1 . .
C C8 0.2788(4) -0.0355(2) 0.4415(2) 0.0611(7) Uani d . 1 . .
H H8 0.3302 -0.0422 0.5083 0.073 Uiso calc R 1 . .
C C9 0.7351(3) 0.4067(2) 0.4323(2) 0.0436(5) Uani d . 1 . .
C C10 0.8640(3) 0.3418(3) 0.3878(2) 0.0595(7) Uani d . 1 . .
H H10A 0.9673 0.4036 0.3764 0.071 Uiso calc R 1 . .
H H10B 0.8874 0.2907 0.4434 0.071 Uiso calc R 1 . .
C C11 0.8137(3) 0.2622(2) 0.2810(2) 0.0457(5) Uani d . 1 . .
C C12 0.9175(3) 0.2738(3) 0.1913(2) 0.0567(6) Uani d . 1 . .
H H12 1.0190 0.3339 0.1960 0.068 Uiso calc R 1 . .
C C13 0.8745(4) 0.1989(3) 0.0954(2) 0.0694(8) Uani d . 1 . .
H H13 0.9471 0.2084 0.0363 0.083 Uiso calc R 1 . .
C C14 0.7261(4) 0.1106(3) 0.0860(3) 0.0748(9) Uani d . 1 . .
H H14 0.6968 0.0602 0.0206 0.090 Uiso calc R 1 . .
C C15 0.6204(4) 0.0969(3) 0.1739(3) 0.0755(9) Uani d . 1 . .
H H15 0.5194 0.0363 0.1681 0.091 Uiso calc R 1 . .
C C16 0.6622(3) 0.1718(3) 0.2706(2) 0.0611(7) Uani d . 1 . .
H H16 0.5888 0.1620 0.3293 0.073 Uiso calc R 1 . .
C C21 0.3704(3) 0.3795(2) 0.1640(2) 0.0500(6) Uani d . 1 . .
H H21 0.4125 0.3205 0.1956 0.060 Uiso calc R 1 . .
C C22 0.3277(5) 0.2486(3) -0.0130(3) 0.0854(10) Uani d . 1 . .
H H22 0.3657 0.1877 0.0185 0.103 Uiso calc R 1 . .
C C23 0.2778(5) 0.2338(4) -0.1212(3) 0.0947(12) Uani d . 1 . .
H H23 0.2835 0.1626 -0.1640 0.114 Uiso calc R 1 . .
C C24 0.2186(4) 0.3226(4) -0.1690(2) 0.0805(10) Uani d . 1 . .
H H24 0.1846 0.3101 -0.2432 0.097 Uiso calc R 1 . .
C C25 0.2095(4) 0.4268(3) -0.1096(2) 0.0751(9) Uani d . 1 . .
H H25 0.1700 0.4859 -0.1429 0.090 Uiso calc R 1 . .
C C26 0.2524(5) 0.5517(3) 0.0722(3) 0.0869(11) Uani d . 1 . .
H H26 0.2134 0.6139 0.0437 0.104 Uiso calc R 1 . .
C C27 0.3021(4) 0.5620(3) 0.1800(2) 0.0718(9) Uani d . 1 . .
H H27 0.2950 0.6322 0.2238 0.086 Uiso calc R 1 . .
C C28 0.3213(3) 0.3581(2) 0.0513(2) 0.0489(6) Uani d . 1 . .
C C29 0.2602(3) 0.4467(2) 0.0038(2) 0.0536(6) Uani d . 1 . .

loop_
_atom_site_aniso_label
_atom_site_aniso_U_11
_atom_site_aniso_U_22
_atom_site_aniso_U_33
_atom_site_aniso_U_12
_atom_site_aniso_U_13
_atom_site_aniso_U_23
Cu 0.03901(17) 0.03174(16) 0.03687(17) 0.00689(11) -0.00402(11) -0.00272(11)
N1 0.0469(11) 0.0393(10) 0.0415(10) 0.0094(8) -0.0075(8) -0.0036(8)
O1 0.0681(12) 0.0368(9) 0.0580(11) -0.0062(8) -0.0115(9) 0.0023(8)
O2 0.0614(10) 0.0383(9) 0.0497(10) -0.0013(8) -0.0008(8) 0.0000(7)
O3 0.0567(10) 0.0683(12) 0.0473(9) 0.0337(9) -0.0039(8) -0.0028(8)
O4 0.0468(9) 0.0653(11) 0.0480(10) 0.0235(8) -0.0053(7) -0.0045(8)
C1 0.0449(13) 0.0322(12) 0.0524(14) 0.0036(9) 0.0086(11) -0.0029(10)
C2 0.0658(17) 0.0384(13) 0.0590(16) -0.0058(12) 0.0118(13) -0.0005(11)
C3 0.0421(12) 0.0291(11) 0.0561(14) -0.0025(9) 0.0011(10) 0.0031(10)
C4 0.0609(16) 0.0425(14) 0.0711(18) 0.0131(12) -0.0118(13) 0.0048(12)
C5 0.089(2) 0.0604(18) 0.0603(18) 0.0047(16) -0.0197(15) -0.0001(14)
C6 0.106(3) 0.0479(17) 0.071(2) 0.0156(16) -0.0005(18) -0.0126(14)
C7 0.099(2) 0.0492(17) 0.097(3) 0.0351(16) -0.003(2) -0.0036(16)
C8 0.0664(17) 0.0503(15) 0.0655(17) 0.0126(13) -0.0117(14) 0.0063(13)
C9 0.0373(12) 0.0417(12) 0.0502(14) 0.0092(9) -0.0029(10) -0.0028(10)
C10 0.0443(14) 0.0792(19) 0.0599(16) 0.0298(13) -0.0072(12) -0.0107(14)
C11 0.0401(12) 0.0482(13) 0.0538(14) 0.0212(10) 0.0012(10) 0.0025(11)
C12 0.0448(14) 0.0590(16) 0.0663(17) 0.0135(12) 0.0083(12) 0.0051(13)
C13 0.076(2) 0.079(2) 0.0561(17) 0.0257(16) 0.0143(14) 0.0014(15)
C14 0.086(2) 0.069(2) 0.0677(19) 0.0227(17) -0.0061(17) -0.0147(16)
C15 0.0661(19) 0.0560(17) 0.094(2) 0.0008(14) -0.0056(17) -0.0070(16)
C16 0.0541(16) 0.0623(17) 0.0662(17) 0.0135(13) 0.0112(13) 0.0056(14)
C21 0.0524(14) 0.0541(15) 0.0463(13) 0.0216(11) -0.0097(11) -0.0038(11)
C22 0.105(3) 0.097(3) 0.0634(19) 0.054(2) -0.0140(17) -0.0290(18)
C23 0.104(3) 0.122(3) 0.059(2) 0.044(2) -0.0057(18) -0.039(2)
C24 0.079(2) 0.115(3) 0.0360(15) 0.008(2) 0.0016(14) -0.0062(17)
C25 0.091(2) 0.084(2) 0.0436(15) 0.0073(17) -0.0106(14) 0.0131(15)
C26 0.147(3) 0.0507(17) 0.070(2) 0.0390(19) -0.039(2) 0.0039(15)
C27 0.116(3) 0.0440(15) 0.0592(17) 0.0326(16) -0.0282(16) -0.0103(13)
C28 0.0417(13) 0.0595(15) 0.0432(13) 0.0121(11) -0.0005(10) -0.0062(11)
C29 0.0570(15) 0.0552(15) 0.0424(13) 0.0026(12) -0.0036(11) 0.0066(11)

loop_
_atom_type_symbol
_atom_type_description
_atom_type_scat_dispersion_real
_atom_type_scat_dispersion_imag
_atom_type_scat_source
C C 0.0033 0.0016 'International Tables Vol C Tables 4.2.6.8 and 6.1.1.4'
H H 0.0000 0.0000 'International Tables Vol C Tables 4.2.6.8 and 6.1.1.4'
N N 0.0061 0.0033 'International Tables Vol C Tables 4.2.6.8 and 6.1.1.4'
O O 0.0106 0.0060 'International Tables Vol C Tables 4.2.6.8 and 6.1.1.4'
Cu Cu 0.3201 1.2651 'International Tables Vol C Tables 4.2.6.8 and 6.1.1.4'

loop_
_geom_angle_atom_site_label_1
_geom_angle_atom_site_label_2
_geom_angle_atom_site_label_3
_geom_angle_site_symmetry_1
_geom_angle_site_symmetry_3
_geom_angle
_geom_angle_publ_flag
O2 Cu O4 2_666 2_666 87.53(8) ?
O2 Cu O1 2_666 . 167.83(7) ?
O4 Cu O1 2_666 . 90.12(8) ?
O2 Cu O3 2_666 . 90.58(8) ?
O4 Cu O3 2_666 . 167.78(7) ?
O1 Cu O3 . . 89.19(8) ?
O2 Cu N1 2_666 . 98.20(7) ?
O4 Cu N1 2_666 . 99.69(7) ?
O1 Cu N1 . . 93.96(7) ?
O3 Cu N1 . . 92.53(7) ?
O2 Cu Cu 2_666 2_666 84.42(5) ?
O4 Cu Cu 2_666 2_666 87.03(5) ?
O1 Cu Cu . 2_666 83.53(5) ?
O3 Cu Cu . 2_666 80.77(5) ?
N1 Cu Cu . 2_666 172.85(5) ?
C21 N1 C27 . . 117.3(2) ?
C21 N1 Cu . . 119.82(16) ?
C27 N1 Cu . . 122.90(16) ?
C1 O1 Cu . . 123.63(14) ?
C1 O2 Cu . 2_666 122.64(16) ?
C9 O3 Cu . . 126.83(16) ?
C9 O4 Cu . 2_666 119.64(15) ?
O1 C1 O2 . . 125.7(2) ?
O1 C1 C2 . . 117.9(2) ?
O2 C1 C2 . . 116.4(2) ?
C3 C2 C1 . . 114.8(2) ?
C3 C2 H2A . . 108.6 ?
C1 C2 H2A . . 108.6 ?
C3 C2 H2B . . 108.6 ?
C1 C2 H2B . . 108.6 ?
H2A C2 H2B . . 107.5 ?
C8 C3 C4 . . 117.9(2) ?
C8 C3 C2 . . 120.5(2) ?
C4 C3 C2 . . 121.6(2) ?
C3 C4 C5 . . 120.4(3) ?
C3 C4 H4 . . 119.8 ?
C5 C4 H4 . . 119.8 ?
C6 C5 C4 . . 120.5(3) ?
C6 C5 H5 . . 119.8 ?
C4 C5 H5 . . 119.8 ?
C7 C6 C5 . . 119.9(3) ?
C7 C6 H6 . . 120.0 ?
C5 C6 H6 . . 120.0 ?
C6 C7 C8 . . 119.9(3) ?
C6 C7 H7 . . 120.0 ?
C8 C7 H7 . . 120.0 ?
C3 C8 C7 . . 121.3(3) ?
C3 C8 H8 . . 119.3 ?
C7 C8 H8 . . 119.3 ?
O4 C9 O3 . . 125.3(2) ?
O4 C9 C10 . . 116.9(2) ?
O3 C9 C10 . . 117.8(2) ?
C11 C10 C9 . . 115.1(2) ?
C11 C10 H10A . . 108.5 ?
C9 C10 H10A . . 108.5 ?
C11 C10 H10B . . 108.5 ?
C9 C10 H10B . . 108.5 ?
H10A C10 H10B . . 107.5 ?
C12 C11 C16 . . 117.7(2) ?
C12 C11 C10 . . 121.4(2) ?
C16 C11 C10 . . 120.9(2) ?
C13 C12 C11 . . 121.5(2) ?
C13 C12 H12 . . 119.2 ?
C11 C12 H12 . . 119.2 ?
C14 C13 C12 . . 120.5(3) ?
C14 C13 H13 . . 119.8 ?
C12 C13 H13 . . 119.8 ?
C13 C14 C15 . . 119.3(3) ?
C13 C14 H14 . . 120.3 ?
C15 C14 H14 . . 120.3 ?
C14 C15 C16 . . 120.7(3) ?
C14 C15 H15 . . 119.6 ?
C16 C15 H15 . . 119.6 ?
C15 C16 C11 . . 120.3(3) ?
C15 C16 H16 . . 119.8 ?
C11 C16 H16 . . 119.8 ?
N1 C21 C28 . . 124.0(2) ?
N1 C21 H21 . . 118.0 ?
C28 C21 H21 . . 118.0 ?
C23 C22 C28 . . 119.2(3) ?
C23 C22 H22 . . 120.4 ?
C28 C22 H22 . . 120.4 ?
C22 C23 C24 . . 121.2(3) ?
C22 C23 H23 . . 119.4 ?
C24 C23 H23 . . 119.4 ?
C25 C24 C23 . . 120.8(3) ?
C25 C24 H24 . . 119.6 ?
C23 C24 H24 . . 119.6 ?
C24 C25 C29 . . 120.2(3) ?
C24 C25 H25 . . 119.9 ?
C29 C25 H25 . . 119.9 ?
C27 C26 C29 . . 119.7(3) ?
C27 C26 H26 . . 120.2 ?
C29 C26 H26 . . 120.2 ?
N1 C27 C26 . . 123.9(3) ?
N1 C27 H27 . . 118.1 ?
C26 C27 H27 . . 118.1 ?
C29 C28 C21 . . 118.0(2) ?
C29 C28 C22 . . 119.6(2) ?
C21 C28 C22 . . 122.3(3) ?
C28 C29 C26 . . 117.2(2) ?
C28 C29 C25 . . 118.9(3) ?
C26 C29 C25 . . 123.9(3) ?

loop_
_geom_bond_atom_site_label_1
_geom_bond_atom_site_label_2
_geom_bond_site_symmetry_2
_geom_bond_distance
_geom_bond_publ_flag
Cu O1 . 1.9786(16) y
Cu O2 2_666 1.9754(16) y
Cu O3 . 1.9785(17) y
Cu O4 2_666 1.9761(17) y
Cu N1 . 2.1522(18) y
Cu Cu 2_666 2.6453(6) ?
N1 C21 . 1.312(3) ?
N1 C27 . 1.333(3) ?
O1 C1 . 1.253(3) ?
O2 C1 . 1.255(3) ?
O2 Cu 2_666 1.9754(16) ?
O3 C9 . 1.254(3) ?
O4 C9 . 1.252(3) ?
O4 Cu 2_666 1.9761(17) ?
C1 C2 . 1.527(3) ?
C2 C3 . 1.506(3) ?
C2 H2A . 0.9700 ?
C2 H2B . 0.9700 ?
C3 C8 . 1.373(4) ?
C3 C4 . 1.378(4) ?
C4 C5 . 1.388(4) ?
C4 H4 . 0.9300 ?
C5 C6 . 1.360(5) ?
C5 H5 . 0.9300 ?
C6 C7 . 1.352(5) ?
C6 H6 . 0.9300 ?
C7 C8 . 1.387(4) ?
C7 H7 . 0.9300 ?
C8 H8 . 0.9300 ?
C9 C10 . 1.513(3) ?
C10 C11 . 1.507(3) ?
C10 H10A . 0.9700 ?
C10 H10B . 0.9700 ?
C11 C12 . 1.379(3) ?
C11 C16 . 1.393(3) ?
C12 C13 . 1.369(4) ?
C12 H12 . 0.9300 ?
C13 C14 . 1.362(4) ?
C13 H13 . 0.9300 ?
C14 C15 . 1.372(4) ?
C14 H14 . 0.9300 ?
C15 C16 . 1.376(4) ?
C15 H15 . 0.9300 ?
C16 H16 . 0.9300 ?
C21 C28 . 1.407(3) ?
C21 H21 . 0.9300 ?
C22 C23 . 1.358(5) ?
C22 C28 . 1.417(4) ?
C22 H22 . 0.9300 ?
C23 C24 . 1.383(5) ?
C23 H23 . 0.9300 ?
C24 C25 . 1.345(5) ?
C24 H24 . 0.9300 ?
C25 C29 . 1.419(4) ?
C25 H25 . 0.9300 ?
C26 C27 . 1.356(4) ?
C26 C29 . 1.403(4) ?
C26 H26 . 0.9300 ?
C27 H27 . 0.9300 ?
C28 C29 . 1.388(4) ?
